data_7036352
loop_
_publ_author_name
'Chang, Ting-Wei'
'Ho, Pei-Yun'
'Mao, Kuo-Chung'
'Hong, Fung-E'

_publ_section_title
;
 Developing five-membered heterocycle substituted phosphinous acids as
 ligands for palladium-catalyzed Suzuki-Miyaura and Catellani reactions.
;
_journal_issue 39
_journal_name_full 'Dalton transactions (Cambridge, England : 2003)'
_journal_page_first 17129
_journal_page_last 17142
_journal_paper_doi 10.1039/c5dt02611c
_journal_volume 44
_journal_year 2015
_chemical_formula_moiety 'C18 H30 Cl2 O2 P2 Pt S2'
_chemical_formula_sum 'C18 H30 Cl2 O2 P2 Pt S2'
_chemical_formula_weight 670.47
_space_group_IT_number 2
_symmetry_cell_setting triclinic
_symmetry_Int_Tables_number 2
_symmetry_space_group_name_Hall '-P 1'
_symmetry_space_group_name_H-M 'P -1'
_atom_sites_solution_hydrogens geom
_atom_sites_solution_primary direct
_atom_sites_solution_secondary difmap
_audit_creation_method SHELXL-97
_audit_update_record
;
2015-05-22 deposited with the CCDC.
2015-09-01 downloaded from the CCDC.
;
_cell_angle_alpha 106.931(8)
_cell_angle_beta 98.445(7)
_cell_angle_gamma 99.675(7)
_cell_formula_units_Z 1
_cell_length_a 7.9939(6)
_cell_length_b 8.2245(7)
_cell_length_c 9.6307(8)
_cell_measurement_reflns_used 3481
_cell_measurement_temperature 150(2)
_cell_measurement_theta_max 29.0241
_cell_measurement_theta_min 2.8703
_cell_volume 584.11(9)
_computing_cell_refinement
; 
CrysAlis RED, Oxford Diffraction Ltd., 
Version 1.171.32.29 (release 10-06-2008 CrysAlis171 .NET) 
(compiled Jun 10 2008,16:49:55) 
;
_computing_data_collection
; 
CrysAlis CCD, Oxford Diffraction Ltd., 
Version 1.171.32.29 (release 10-06-2008 CrysAlis171 .NET) 
(compiled Jun 10 2008,16:49:55) 
;
_computing_data_reduction
; 
CrysAlis RED, Oxford Diffraction Ltd., 
Version 1.171.32.29 (release 10-06-2008 CrysAlis171 .NET) 
(compiled Jun 10 2008,16:49:55) 
;
_computing_molecular_graphics 'Bruker SHELXTL'
_computing_publication_material 'Bruker SHELXTL'
_computing_structure_refinement 'SHELXL-97 (Sheldrick, 2008)'
_computing_structure_solution 'SHELXS-97 (Sheldrick, 2008)'
_diffrn_ambient_temperature 150(2)
_diffrn_measured_fraction_theta_full 0.999
_diffrn_measured_fraction_theta_max 0.860
_diffrn_measurement_device_type 'CCD detector'
_diffrn_measurement_method '\w scans'
_diffrn_radiation_monochromator graphite
_diffrn_radiation_probe x-ray
_diffrn_radiation_type MoK\a
_diffrn_radiation_wavelength 0.71073
_diffrn_reflns_av_R_equivalents 0.0279
_diffrn_reflns_av_sigmaI/netI 0.0405
_diffrn_reflns_limit_h_max 10
_diffrn_reflns_limit_h_min -10
_diffrn_reflns_limit_k_max 10
_diffrn_reflns_limit_k_min -10
_diffrn_reflns_limit_l_max 12
_diffrn_reflns_limit_l_min -12
_diffrn_reflns_number 5200
_diffrn_reflns_theta_full 26.00
_diffrn_reflns_theta_max 29.09
_diffrn_reflns_theta_min 2.88
_diffrn_source 'fine-focus sealed tube'
_exptl_absorpt_coefficient_mu 6.562
_exptl_absorpt_correction_T_max 1.00000
_exptl_absorpt_correction_T_min 0.55552
_exptl_absorpt_correction_type multi-scan
_exptl_absorpt_process_details
; 
CrysAlisPro, Agilent Technologies, 
Version 1.171.35.21 (release 20-01-2012 CrysAlis171 .NET) 
(compiled Jan 23 2012,18:06:46) 
Empirical absorption correction using spherical harmonics, 
 implemented in SCALE3 ABSPACK scaling algorithm. 
;
_exptl_crystal_colour yellow
_exptl_crystal_density_diffrn 1.906
_exptl_crystal_density_method 'not measured'
_exptl_crystal_description parallelepiped
_exptl_crystal_F_000 328
_exptl_crystal_size_max 0.46
_exptl_crystal_size_mid 0.42
_exptl_crystal_size_min 0.35
_refine_diff_density_max 0.674
_refine_diff_density_min -1.027
_refine_diff_density_rms 0.140
_refine_ls_extinction_method none
_refine_ls_goodness_of_fit_ref 1.052
_refine_ls_hydrogen_treatment mixed
_refine_ls_matrix_type full
_refine_ls_number_parameters 128
_refine_ls_number_reflns 2694
_refine_ls_number_restraints 0
_refine_ls_restrained_S_all 1.052
_refine_ls_R_factor_all 0.0200
_refine_ls_R_factor_gt 0.0198
_refine_ls_shift/su_max 0.000
_refine_ls_shift/su_mean 0.000
_refine_ls_structure_factor_coef Fsqd
_refine_ls_weighting_details 'calc w=1/[\s^2^(Fo^2^)+(0.0205P)^2^+0.0000P] where P=(Fo^2^+2Fc^2^)/3'
_refine_ls_weighting_scheme calc
_refine_ls_wR_factor_gt 0.0475
_refine_ls_wR_factor_ref 0.0476
_reflns_number_gt 2693
_reflns_number_total 2694
_reflns_threshold_expression >2sigma(I)
_cod_data_source_file c5dt02611c2.cif
_cod_data_source_block spt1
_cod_depositor_comments 'Adding full bibliography for 7036349--7036358.cif.'
_cod_original_cell_volume 584.11(8)
_cod_database_code 7036352

loop_
_symmetry_equiv_pos_as_xyz
'x, y, z'
'-x, -y, -z'

loop_
_atom_site_label
_atom_site_type_symbol
_atom_site_fract_x
_atom_site_fract_y
_atom_site_fract_z
_atom_site_U_iso_or_equiv
_atom_site_adp_type
_atom_site_occupancy
_atom_site_symmetry_multiplicity
_atom_site_calc_flag
_atom_site_refinement_flags
Pt Pt 0.5000 0.5000 0.5000 0.00843(6) Uani 1 2 d S
Cl Cl 0.26720(10) 0.61768(11) 0.44427(9) 0.02241(18) Uani 1 1 d .
S S 0.22696(10) 0.43673(10) 0.07623(9) 0.01586(16) Uani 1 1 d .
P P 0.39085(10) 0.25749(9) 0.29099(9) 0.01016(15) Uani 1 1 d .
O O 0.5302(3) 0.1377(3) 0.2628(3) 0.0168(5) Uani 1 1 d .
H0A H 0.601(6) 0.178(6) 0.328(5) 0.043(15) Uiso 1 1 d .
C1 C 0.1859(4) 0.4772(5) -0.2054(4) 0.0234(8) Uani 1 1 d .
H1A H 0.2203 0.4368 -0.3010 0.035 Uiso 1 1 calc R
H1B H 0.2269 0.6040 -0.1624 0.035 Uiso 1 1 calc R
H1C H 0.0592 0.4466 -0.2204 0.035 Uiso 1 1 calc R
C2 C 0.2639(4) 0.3920(4) -0.1024(4) 0.0161(7) Uani 1 1 d .
C3 C 0.3681(4) 0.2757(4) -0.1266(4) 0.0185(7) Uani 1 1 d .
H3A H 0.4045 0.2352 -0.2176 0.022 Uiso 1 1 calc R
C4 C 0.4168(4) 0.2212(4) -0.0034(4) 0.0183(7) Uani 1 1 d .
H4A H 0.4887 0.1403 -0.0037 0.022 Uiso 1 1 calc R
C5 C 0.3504(4) 0.2962(4) 0.1165(3) 0.0126(6) Uani 1 1 d .
C6 C 0.1988(4) 0.0999(4) 0.2948(4) 0.0145(6) Uani 1 1 d .
C7 C 0.1701(5) -0.0672(4) 0.1634(4) 0.0280(8) Uani 1 1 d .
H7A H 0.0681 -0.1509 0.1650 0.042 Uiso 1 1 calc R
H7B H 0.2723 -0.1178 0.1704 0.042 Uiso 1 1 calc R
H7C H 0.1514 -0.0400 0.0705 0.042 Uiso 1 1 calc R
C8 C 0.2375(5) 0.0608(5) 0.4414(4) 0.0246(8) Uani 1 1 d .
H8A H 0.1381 -0.0227 0.4475 0.037 Uiso 1 1 calc R
H8B H 0.2583 0.1690 0.5249 0.037 Uiso 1 1 calc R
H8C H 0.3406 0.0112 0.4452 0.037 Uiso 1 1 calc R
C9 C 0.0363(4) 0.1765(5) 0.2893(4) 0.0225(7) Uani 1 1 d .
H9A H -0.0635 0.0904 0.2911 0.034 Uiso 1 1 calc R
H9B H 0.0139 0.2063 0.1979 0.034 Uiso 1 1 calc R
H9C H 0.0550 0.2818 0.3753 0.034 Uiso 1 1 calc R

loop_
_atom_site_aniso_label
_atom_site_aniso_U_11
_atom_site_aniso_U_22
_atom_site_aniso_U_33
_atom_site_aniso_U_23
_atom_site_aniso_U_13
_atom_site_aniso_U_12
Pt 0.00986(9) 0.00714(8) 0.00746(9) 0.00180(6) -0.00050(6) 0.00268(6)
Cl 0.0205(4) 0.0212(4) 0.0196(4) -0.0014(3) -0.0072(3) 0.0129(3)
S 0.0168(4) 0.0204(4) 0.0150(4) 0.0099(3) 0.0044(3) 0.0084(3)
P 0.0122(4) 0.0081(3) 0.0093(4) 0.0024(3) 0.0000(3) 0.0026(3)
O 0.0178(12) 0.0165(11) 0.0142(13) 0.0013(10) -0.0010(10) 0.0091(9)
C1 0.0198(18) 0.036(2) 0.0211(19) 0.0193(16) 0.0031(14) 0.0073(15)
C2 0.0143(16) 0.0193(16) 0.0135(16) 0.0080(13) -0.0009(12) -0.0014(12)
C3 0.0196(17) 0.0227(17) 0.0121(16) 0.0052(13) 0.0021(13) 0.0032(13)
C4 0.0225(18) 0.0164(16) 0.0150(17) 0.0026(13) 0.0026(13) 0.0073(13)
C5 0.0119(15) 0.0127(14) 0.0124(16) 0.0050(12) -0.0009(12) 0.0014(11)
C6 0.0135(15) 0.0129(14) 0.0149(16) 0.0050(12) -0.0007(12) -0.0007(12)
C7 0.030(2) 0.0155(17) 0.028(2) -0.0014(15) 0.0041(16) -0.0064(14)
C8 0.0260(19) 0.0280(19) 0.024(2) 0.0184(16) 0.0014(15) 0.0026(15)
C9 0.0170(17) 0.0252(18) 0.029(2) 0.0144(16) 0.0054(15) 0.0044(14)

loop_
_atom_type_symbol
_atom_type_description
_atom_type_scat_dispersion_real
_atom_type_scat_dispersion_imag
_atom_type_scat_source
C C 0.0033 0.0016 'International Tables Vol C Tables 4.2.6.8 and 6.1.1.4'
H H 0.0000 0.0000 'International Tables Vol C Tables 4.2.6.8 and 6.1.1.4'
O O 0.0106 0.0060 'International Tables Vol C Tables 4.2.6.8 and 6.1.1.4'
P P 0.1023 0.0942 'International Tables Vol C Tables 4.2.6.8 and 6.1.1.4'
S S 0.1246 0.1234 'International Tables Vol C Tables 4.2.6.8 and 6.1.1.4'
Cl Cl 0.1484 0.1585 'International Tables Vol C Tables 4.2.6.8 and 6.1.1.4'
Pt Pt -1.7033 8.3905 'International Tables Vol C Tables 4.2.6.8 and 6.1.1.4'

loop_
_geom_angle_atom_site_label_1
_geom_angle_atom_site_label_2
_geom_angle_atom_site_label_3
_geom_angle
_geom_angle_site_symmetry_1
_geom_angle_site_symmetry_3
Cl Pt Cl 179.999(1) . 2_666
Cl Pt P 90.77(3) . .
Cl Pt P 89.23(3) 2_666 .
Cl Pt P 89.23(3) . 2_666
Cl Pt P 90.77(3) 2_666 2_666
P Pt P 180.0 . 2_666
C5 S C2 92.63(16) . .
O P C5 100.51(14) . .
O P C6 101.93(14) . .
C5 P C6 107.21(14) . .
O P Pt 110.90(10) . .
C5 P Pt 116.75(10) . .
C6 P Pt 117.28(11) . .
P O H0A 105(4) . .
C2 C1 H1A 109.5 . .
C2 C1 H1B 109.5 . .
H1A C1 H1B 109.5 . .
C2 C1 H1C 109.5 . .
H1A C1 H1C 109.5 . .
H1B C1 H1C 109.5 . .
C3 C2 C1 129.2(3) . .
C3 C2 S 110.1(3) . .
C1 C2 S 120.7(3) . .
C2 C3 C4 113.6(3) . .
C2 C3 H3A 123.2 . .
C4 C3 H3A 123.2 . .
C5 C4 C3 113.5(3) . .
C5 C4 H4A 123.2 . .
C3 C4 H4A 123.2 . .
C4 C5 S 110.1(2) . .
C4 C5 P 124.6(2) . .
S C5 P 125.35(18) . .
C7 C6 C9 110.1(3) . .
C7 C6 C8 110.0(3) . .
C9 C6 C8 109.1(3) . .
C7 C6 P 109.4(2) . .
C9 C6 P 111.1(2) . .
C8 C6 P 107.0(2) . .
C6 C7 H7A 109.5 . .
C6 C7 H7B 109.5 . .
H7A C7 H7B 109.5 . .
C6 C7 H7C 109.5 . .
H7A C7 H7C 109.5 . .
H7B C7 H7C 109.5 . .
C6 C8 H8A 109.5 . .
C6 C8 H8B 109.5 . .
H8A C8 H8B 109.5 . .
C6 C8 H8C 109.5 . .
H8A C8 H8C 109.5 . .
H8B C8 H8C 109.5 . .
C6 C9 H9A 109.5 . .
C6 C9 H9B 109.5 . .
H9A C9 H9B 109.5 . .
C6 C9 H9C 109.5 . .
H9A C9 H9C 109.5 . .
H9B C9 H9C 109.5 . .

loop_
_geom_bond_atom_site_label_1
_geom_bond_atom_site_label_2
_geom_bond_distance
_geom_bond_site_symmetry_2
Pt Cl 2.3028(8) .
Pt Cl 2.3028(8) 2_666
Pt P 2.3134(8) .
Pt P 2.3134(8) 2_666
S C5 1.729(3) .
S C2 1.732(3) .
P O 1.609(2) .
P C5 1.793(3) .
P C6 1.847(3) .
O H0A 0.73(5) .
C1 C2 1.495(4) .
C1 H1A 0.9800 .
C1 H1B 0.9800 .
C1 H1C 0.9800 .
C2 C3 1.363(5) .
C3 C4 1.411(5) .
C3 H3A 0.9500 .
C4 C5 1.368(4) .
C4 H4A 0.9500 .
C6 C7 1.529(5) .
C6 C9 1.537(5) .
C6 C8 1.537(4) .
C7 H7A 0.9800 .
C7 H7B 0.9800 .
C7 H7C 0.9800 .
C8 H8A 0.9800 .
C8 H8B 0.9800 .
C8 H8C 0.9800 .
C9 H9A 0.9800 .
C9 H9B 0.9800 .
C9 H9C 0.9800 .
